data_7150423
loop_
_publ_author_name
'Hornillo-Araujo, Ana R'
'Burrell, Adam J. M.'
'Aiertza, Miren K.'
'Shibata, Takayuki'
'Hammond, David M.'
'Edmont, Dolor\`es'
'Adams, Harry'
'Margison, Geoffrey P.'
'Williams, David M.'

_publ_section_title
;
 The syntheses and properties of tricyclic pyrrolo[2,3-d]pyrimidine
 analogues of S6-methylthioguanine and O6-methylguanine.
;
_journal_issue 9
_journal_name_full 'Organic &amp; biomolecular chemistry'
_journal_page_first 1723
_journal_page_last 1729
_journal_paper_doi 10.1039/b516447h
_journal_volume 4
_journal_year 2006
_chemical_formula_moiety 'C9 H12 N4 O S'
_chemical_formula_sum 'C9 H12 N4 O S'
_chemical_formula_weight 224.29
_chemical_name_systematic
;
7-amino-3,4-dihydro-1h-5-thia-1,6,8-triazaacenaphtylene
;
_space_group_IT_number 14
_symmetry_cell_setting monoclinic
_symmetry_space_group_name_Hall '-P 2ybc'
_symmetry_space_group_name_H-M 'P 1 21/c 1'
_atom_sites_solution_hydrogens geom
_atom_sites_solution_primary direct
_atom_sites_solution_secondary difmap
_audit_creation_method SHELXL-97
_cell_angle_alpha 90.00
_cell_angle_beta 96.473(2)
_cell_angle_gamma 90.00
_cell_formula_units_Z 4
_cell_length_a 8.6545(12)
_cell_length_b 15.734(2)
_cell_length_c 7.7979(11)
_cell_measurement_reflns_used 5253
_cell_measurement_temperature 150(2)
_cell_measurement_theta_max 54.955
_cell_measurement_theta_min 4.737
_cell_volume 1055.1(2)
_computing_cell_refinement 'Bruker SMART'
_computing_data_collection 'Bruker SMART'
_computing_data_reduction 'Bruker SAINT'
_computing_molecular_graphics 'Bruker SHELXTL'
_computing_publication_material 'Bruker SHELXTL'
_computing_structure_refinement 'SHELXL-97 (Sheldrick, 1997)'
_computing_structure_solution 'SHELXS-97 (Sheldrick, 1990)'
_diffrn_ambient_temperature 150(2)
_diffrn_detector_area_resol_mean 100
_diffrn_measured_fraction_theta_full 0.999
_diffrn_measured_fraction_theta_max 0.985
_diffrn_measurement_device_type 'Bruker smart1000'
_diffrn_measurement_method '\w scans'
_diffrn_radiation_monochromator graphite
_diffrn_radiation_source 'fine-focus sealed tube'
_diffrn_radiation_type MoK\a
_diffrn_radiation_wavelength 0.71073
_diffrn_reflns_av_R_equivalents 0.0276
_diffrn_reflns_av_sigmaI/netI 0.0217
_diffrn_reflns_limit_h_max 11
_diffrn_reflns_limit_h_min -11
_diffrn_reflns_limit_k_max 20
_diffrn_reflns_limit_k_min -20
_diffrn_reflns_limit_l_max 10
_diffrn_reflns_limit_l_min -10
_diffrn_reflns_number 11534
_diffrn_reflns_theta_full 25.00
_diffrn_reflns_theta_max 27.52
_diffrn_reflns_theta_min 2.37
_diffrn_standards_decay_% 0
_diffrn_standards_number 0
_exptl_absorpt_coefficient_mu 0.286
_exptl_absorpt_correction_T_max 0.8992
_exptl_absorpt_correction_T_min 0.8750
_exptl_absorpt_correction_type multi-scan
_exptl_absorpt_process_details sadabs
_exptl_crystal_colour COLOURLESS
_exptl_crystal_density_diffrn 1.412
_exptl_crystal_density_method 'not measured'
_exptl_crystal_description BLOCK
_exptl_crystal_F_000 472
_exptl_crystal_size_max 0.48
_exptl_crystal_size_mid 0.43
_exptl_crystal_size_min 0.38
_refine_diff_density_max 0.353
_refine_diff_density_min -0.179
_refine_diff_density_rms 0.051
_refine_ls_extinction_method none
_refine_ls_goodness_of_fit_ref 1.070
_refine_ls_hydrogen_treatment constr
_refine_ls_matrix_type full
_refine_ls_number_parameters 138
_refine_ls_number_reflns 2391
_refine_ls_number_restraints 0
_refine_ls_restrained_S_all 1.070
_refine_ls_R_factor_all 0.0437
_refine_ls_R_factor_gt 0.0349
_refine_ls_shift/su_max 0.000
_refine_ls_shift/su_mean 0.000
_refine_ls_structure_factor_coef Fsqd
_refine_ls_weighting_details 'calc w=1/[\s^2^(Fo^2^)+(0.0466P)^2^+0.4975P] where P=(Fo^2^+2Fc^2^)/3'
_refine_ls_weighting_scheme calc
_refine_ls_wR_factor_gt 0.0904
_refine_ls_wR_factor_ref 0.0948
_reflns_number_gt 2022
_reflns_number_total 2391
_reflns_threshold_expression >2sigma(I)
_cod_data_source_file b516447h.txt
_cod_data_source_block odw21
_cod_depositor_comments
;
The following automatic conversions were performed:
'_symmetry_cell_setting' value 'MONOCLINIC' changed to 'monoclinic'
according to '/home/saulius/struct/CIF-dictionaries/cif_core.dic'
dictionary named 'cif_core.dic' version 2.4.1 from
2010-06-29.

'_refine_ls_hydrogen_treatment' value 'CONSTR' changed to
'constr' according to '/home/saulius/struct/CIF-dictionaries/cif_core.dic'
dictionary named 'cif_core.dic' version 2.4.1 from 2010-06-29.

Automatic conversion script
Id: cif_fix_enum 1527 2010-12-29 10:47:43Z saulius 
;
_cod_original_cell_volume 1055.1(3)
_cod_original_sg_symbol_H-M P2(1)/c
_cod_database_code 7150423

loop_
_symmetry_equiv_pos_as_xyz
'x, y, z'
'-x, y+1/2, -z+1/2'
'-x, -y, -z'
'x, -y-1/2, z-1/2'

loop_
_atom_site_label
_atom_site_type_symbol
_atom_site_fract_x
_atom_site_fract_y
_atom_site_fract_z
_atom_site_U_iso_or_equiv
_atom_site_adp_type
_atom_site_occupancy
_atom_site_symmetry_multiplicity
_atom_site_calc_flag
_atom_site_refinement_flags
_atom_site_disorder_assembly
_atom_site_disorder_group
S5 S -0.28610(5) 0.36715(3) 0.12553(5) 0.02556(13) Uani 1 1 d . . .
N1 N 0.22245(15) 0.39494(9) -0.08477(17) 0.0229(3) Uani 1 1 d . . .
H1A H 0.3003 0.4043 -0.1416 0.027 Uiso 1 1 calc R . .
N2 N -0.21465(15) 0.47939(9) -0.46010(16) 0.0255(3) Uani 1 1 d . . .
H2A H -0.1598 0.4927 -0.5414 0.031 Uiso 1 1 calc R . .
H2B H -0.3140 0.4853 -0.4751 0.031 Uiso 1 1 calc R . .
N6 N -0.24148(14) 0.42745(8) -0.18829(16) 0.0193(3) Uani 1 1 d . . .
N8 N 0.01059(14) 0.44152(8) -0.29472(15) 0.0197(3) Uani 1 1 d . . .
C2 C 0.23073(19) 0.36236(10) 0.0837(2) 0.0243(3) Uani 1 1 d . . .
H2C H 0.3223 0.3478 0.1514 0.029 Uiso 1 1 calc R . .
C3 C 0.01880(19) 0.32885(10) 0.29471(19) 0.0242(3) Uani 1 1 d . . .
H3A H 0.0180 0.3770 0.3722 0.029 Uiso 1 1 calc R . .
H3B H 0.0828 0.2847 0.3531 0.029 Uiso 1 1 calc R . .
C4 C -0.1477(2) 0.29572(11) 0.2495(2) 0.0264(4) Uani 1 1 d . . .
H4A H -0.1892 0.2815 0.3564 0.032 Uiso 1 1 calc R . .
H4B H -0.1424 0.2434 0.1846 0.032 Uiso 1 1 calc R . .
C7 C -0.14481(17) 0.44913(9) -0.30904(18) 0.0184(3) Uani 1 1 d . . .
C8 C -0.01627(18) 0.38450(9) -0.01044(18) 0.0179(3) Uani 1 1 d . . .
C9 C 0.07108(17) 0.40907(9) -0.14255(19) 0.0184(3) Uani 1 1 d . . .
C11 C -0.17450(17) 0.39543(9) -0.03954(18) 0.0177(3) Uani 1 1 d . . .
C12 C 0.08606(18) 0.35521(9) 0.13342(19) 0.0206(3) Uani 1 1 d . . .
O1S O -0.54718(13) 0.41854(8) -0.31556(15) 0.0296(3) Uani 1 1 d . . .
H1S H -0.4598 0.4265 -0.2657 0.036 Uiso 1 1 calc R . .
C1S C -0.5488(3) 0.34203(15) -0.4109(3) 0.0519(6) Uani 1 1 d . . .
H1S1 H -0.4834 0.3480 -0.5018 0.078 Uiso 1 1 calc R . .
H1S2 H -0.6532 0.3297 -0.4598 0.078 Uiso 1 1 calc R . .
H1S3 H -0.5109 0.2964 -0.3359 0.078 Uiso 1 1 calc R . .

loop_
_atom_site_aniso_label
_atom_site_aniso_U_11
_atom_site_aniso_U_22
_atom_site_aniso_U_33
_atom_site_aniso_U_23
_atom_site_aniso_U_13
_atom_site_aniso_U_12
S5 0.0226(2) 0.0331(2) 0.0222(2) 0.00708(16) 0.00736(15) -0.00121(16)
N1 0.0162(6) 0.0306(7) 0.0220(6) 0.0024(5) 0.0032(5) 0.0012(5)
N2 0.0180(7) 0.0389(8) 0.0195(6) 0.0078(6) 0.0020(5) -0.0002(6)
N6 0.0177(6) 0.0214(6) 0.0193(6) 0.0016(5) 0.0040(5) -0.0012(5)
N8 0.0183(6) 0.0227(7) 0.0182(6) 0.0013(5) 0.0031(5) -0.0002(5)
C2 0.0229(8) 0.0251(8) 0.0238(8) 0.0022(6) -0.0025(6) 0.0027(6)
C3 0.0288(9) 0.0245(8) 0.0185(7) 0.0040(6) 0.0002(6) -0.0006(6)
C4 0.0327(9) 0.0260(8) 0.0206(7) 0.0075(6) 0.0039(6) -0.0034(7)
C7 0.0199(7) 0.0179(7) 0.0175(7) -0.0003(5) 0.0025(5) -0.0013(6)
C8 0.0199(7) 0.0169(7) 0.0171(7) -0.0005(5) 0.0026(5) -0.0008(5)
C9 0.0172(7) 0.0177(7) 0.0205(7) -0.0014(5) 0.0031(5) -0.0002(6)
C11 0.0200(7) 0.0166(7) 0.0173(7) -0.0009(5) 0.0047(5) -0.0020(6)
C12 0.0249(8) 0.0177(7) 0.0183(7) 0.0002(6) -0.0007(6) 0.0001(6)
O1S 0.0176(6) 0.0363(7) 0.0345(7) 0.0000(5) 0.0009(5) 0.0003(5)
C1S 0.0370(11) 0.0449(12) 0.0714(15) -0.0163(11) -0.0039(11) -0.0043(9)

loop_
_atom_type_symbol
_atom_type_description
_atom_type_scat_dispersion_real
_atom_type_scat_dispersion_imag
_atom_type_scat_source
C C 0.0033 0.0016 'International Tables Vol C Tables 4.2.6.8 and 6.1.1.4'
H H 0.0000 0.0000 'International Tables Vol C Tables 4.2.6.8 and 6.1.1.4'
N N 0.0061 0.0033 'International Tables Vol C Tables 4.2.6.8 and 6.1.1.4'
S S 0.1246 0.1234 'International Tables Vol C Tables 4.2.6.8 and 6.1.1.4'
O O 0.0106 0.0060 'International Tables Vol C Tables 4.2.6.8 and 6.1.1.4'

loop_
_geom_angle_atom_site_label_1
_geom_angle_atom_site_label_2
_geom_angle_atom_site_label_3
_geom_angle
_geom_angle_site_symmetry_1
_geom_angle_site_symmetry_3
_geom_angle_publ_flag
C11 S5 C4 99.28(7) . . ?
C9 N1 C2 108.45(13) . . ?
C9 N1 H1A 125.8 . . ?
C2 N1 H1A 125.8 . . ?
C7 N2 H2A 120.0 . . ?
C7 N2 H2B 120.0 . . ?
H2A N2 H2B 120.0 . . ?
C11 N6 C7 116.84(13) . . ?
C7 N8 C9 113.24(12) . . ?
C12 C2 N1 110.26(14) . . ?
C12 C2 H2C 124.9 . . ?
N1 C2 H2C 124.9 . . ?
C12 C3 C4 110.10(12) . . ?
C12 C3 H3A 109.6 . . ?
C4 C3 H3A 109.6 . . ?
C12 C3 H3B 109.6 . . ?
C4 C3 H3B 109.6 . . ?
H3A C3 H3B 108.2 . . ?
C3 C4 S5 116.92(11) . . ?
C3 C4 H4A 108.1 . . ?
S5 C4 H4A 108.1 . . ?
C3 C4 H4B 108.1 . . ?
S5 C4 H4B 108.1 . . ?
H4A C4 H4B 107.3 . . ?
N8 C7 N2 116.77(13) . . ?
N8 C7 N6 127.14(13) . . ?
N2 C7 N6 116.07(13) . . ?
C11 C8 C9 117.08(13) . . ?
C11 C8 C12 133.64(14) . . ?
C9 C8 C12 109.24(14) . . ?
N8 C9 N1 128.49(13) . . ?
N8 C9 C8 124.51(14) . . ?
N1 C9 C8 106.99(13) . . ?
N6 C11 C8 121.18(13) . . ?
N6 C11 S5 120.85(11) . . ?
C8 C11 S5 117.96(11) . . ?
C2 C12 C8 105.05(14) . . ?
C2 C12 C3 136.01(14) . . ?
C8 C12 C3 118.89(14) . . ?
C1S O1S H1S 109.5 . . ?
O1S C1S H1S1 109.5 . . ?
O1S C1S H1S2 109.5 . . ?
H1S1 C1S H1S2 109.5 . . ?
O1S C1S H1S3 109.5 . . ?
H1S1 C1S H1S3 109.5 . . ?
H1S2 C1S H1S3 109.5 . . ?

loop_
_geom_bond_atom_site_label_1
_geom_bond_atom_site_label_2
_geom_bond_distance
_geom_bond_site_symmetry_2
_geom_bond_publ_flag
S5 C11 1.7516(15) . ?
S5 C4 1.8364(17) . ?
N1 C9 1.3548(19) . ?
N1 C2 1.404(2) . ?
N1 H1A 0.8600 . ?
N2 C7 1.3487(19) . ?
N2 H2A 0.8600 . ?
N2 H2B 0.8600 . ?
N6 C11 1.3355(19) . ?
N6 C7 1.3714(18) . ?
N8 C7 1.3423(19) . ?
N8 C9 1.3427(19) . ?
C2 C12 1.357(2) . ?
C2 H2C 0.9300 . ?
C3 C12 1.503(2) . ?
C3 C4 1.535(2) . ?
C3 H3A 0.9700 . ?
C3 H3B 0.9700 . ?
C4 H4A 0.9700 . ?
C4 H4B 0.9700 . ?
C8 C11 1.373(2) . ?
C8 C9 1.399(2) . ?
C8 C12 1.425(2) . ?
O1S C1S 1.414(2) . ?
O1S H1S 0.8200 . ?
C1S H1S1 0.9600 . ?
C1S H1S2 0.9600 . ?
C1S H1S3 0.9600 . ?

loop_
_geom_hbond_atom_site_label_D
_geom_hbond_atom_site_label_H
_geom_hbond_atom_site_label_A
_geom_hbond_distance_DH
_geom_hbond_distance_HA
_geom_hbond_distance_DA
_geom_hbond_angle_DHA
_geom_hbond_site_symmetry_A
N1 H1A O1S 0.86 2.01 2.8567(18) 168.4 1_655
N2 H2A N8 0.86 2.18 3.0139(18) 164.1 3_564
N2 H2B O1S 0.86 2.44 3.0125(18) 124.6 3_464
O1S H1S N6 0.82 1.92 2.7225(17) 166.8 .

loop_
_geom_torsion_atom_site_label_1
_geom_torsion_atom_site_label_2
_geom_torsion_atom_site_label_3
_geom_torsion_atom_site_label_4
_geom_torsion
_geom_torsion_site_symmetry_1
_geom_torsion_site_symmetry_2
_geom_torsion_site_symmetry_3
_geom_torsion_site_symmetry_4
_geom_torsion_publ_flag
C9 N1 C2 C12 0.30(19) . . . . ?
C12 C3 C4 S5 -55.53(17) . . . . ?
C11 S5 C4 C3 49.49(13) . . . . ?
C9 N8 C7 N2 -178.44(13) . . . . ?
C9 N8 C7 N6 -0.3(2) . . . . ?
C11 N6 C7 N8 0.2(2) . . . . ?
C11 N6 C7 N2 178.42(13) . . . . ?
C7 N8 C9 N1 -178.35(15) . . . . ?
C7 N8 C9 C8 0.5(2) . . . . ?
C2 N1 C9 N8 178.44(15) . . . . ?
C2 N1 C9 C8 -0.55(17) . . . . ?
C11 C8 C9 N8 -0.6(2) . . . . ?
C12 C8 C9 N8 -178.43(14) . . . . ?
C11 C8 C9 N1 178.40(13) . . . . ?
C12 C8 C9 N1 0.61(17) . . . . ?
C7 N6 C11 C8 -0.4(2) . . . . ?
C7 N6 C11 S5 178.92(11) . . . . ?
C9 C8 C11 N6 0.6(2) . . . . ?
C12 C8 C11 N6 177.68(15) . . . . ?
C9 C8 C11 S5 -178.74(11) . . . . ?
C12 C8 C11 S5 -1.6(2) . . . . ?
C4 S5 C11 N6 160.56(12) . . . . ?
C4 S5 C11 C8 -20.12(14) . . . . ?
N1 C2 C12 C8 0.08(18) . . . . ?
N1 C2 C12 C3 -177.12(17) . . . . ?
C11 C8 C12 C2 -177.70(17) . . . . ?
C9 C8 C12 C2 -0.43(17) . . . . ?
C11 C8 C12 C3 0.1(3) . . . . ?
C9 C8 C12 C3 177.36(13) . . . . ?
C4 C3 C12 C2 -154.30(19) . . . . ?
C4 C3 C12 C8 28.8(2) . . . . ?

loop_
_cod_related_entry_id
_cod_related_entry_database
_cod_related_entry_code
1 ChemSpider 21141150
